data_4341179
loop_
_publ_author_name
'Miguel-Coello, Ana B'
'Bardaj\'i, Manuel'
'Coco, Silverio'
'Donnio, Bertrand'
'Heinrich, Beno\^it'
'Espinet, Pablo'

_publ_section_title
;
 H-bonded adducts of [2,4,6-{(C10H21O)3C6H2NH}3C3N3] with
 [LnM{PPh2(C6H4CO2H)}] displaying Columnar Mesophases at Room Temperature.
;
_journal_issue 20
_journal_name_full 'Inorganic chemistry'
_journal_page_first 10893
_journal_page_last 10902
_journal_paper_doi 10.1021/ic501039n
_journal_volume 53
_journal_year 2014
_chemical_formula_sum 'C19 H15 Au Cl O2 P'
_chemical_formula_weight 538.70
_chemical_name_systematic
; 
 ? 
;
_space_group_IT_number 14
_symmetry_cell_setting monoclinic
_symmetry_space_group_name_Hall '-P 2ybc'
_symmetry_space_group_name_H-M 'P 1 21/c 1'
_atom_sites_solution_hydrogens geom
_atom_sites_solution_primary direct
_atom_sites_solution_secondary difmap
_audit_creation_method SHELXL-97
_cell_angle_alpha 90.00
_cell_angle_beta 94.008(2)
_cell_angle_gamma 90.00
_cell_formula_units_Z 4
_cell_length_a 18.9328(5)
_cell_length_b 7.12915(16)
_cell_length_c 16.7656(4)
_cell_measurement_reflns_used 3872
_cell_measurement_temperature 293(2)
_cell_measurement_theta_max 28.6145
_cell_measurement_theta_min 2.1522
_cell_volume 2257.40(10)
_computing_cell_refinement
; 
CrysAlisPro, Oxford Diffraction Ltd.,
Version 1.171.33.55 (release 05-01-2010 CrysAlis171 .NET)
(compiled Jan  5 2010,16:28:46)
;
_computing_data_collection
; 
CrysAlisPro, Oxford Diffraction Ltd.,
Version 1.171.33.55 (release 05-01-2010 CrysAlis171 .NET)
(compiled Jan  5 2010,16:28:46) 
;
_computing_data_reduction
; 
CrysAlisPro, Oxford Diffraction Ltd.,
Version 1.171.33.55 (release 05-01-2010 CrysAlis171 .NET)
(compiled Jan  5 2010,16:28:46) 
;
_computing_structure_refinement 'SHELXL-97 (Sheldrick, 1997)'
_computing_structure_solution 'SHELXS-97 (Sheldrick, 1990)'
_diffrn_ambient_temperature 293(2)
_diffrn_detector_area_resol_mean 10.4757
_diffrn_measured_fraction_theta_full 0.994
_diffrn_measured_fraction_theta_max 0.818
_diffrn_measurement_device_type 'SuperNova, Dual, Cu at zero, Atlas'
_diffrn_measurement_method '\w scans'
_diffrn_radiation_monochromator graphite
_diffrn_radiation_source 'SuperNova (Mo) X-ray Source'
_diffrn_radiation_type MoK\a
_diffrn_radiation_wavelength 0.71073
_diffrn_reflns_av_R_equivalents 0.0258
_diffrn_reflns_av_sigmaI/netI 0.0454
_diffrn_reflns_limit_h_max 24
_diffrn_reflns_limit_h_min -21
_diffrn_reflns_limit_k_max 9
_diffrn_reflns_limit_k_min -6
_diffrn_reflns_limit_l_max 12
_diffrn_reflns_limit_l_min -22
_diffrn_reflns_number 9039
_diffrn_reflns_theta_full 25.00
_diffrn_reflns_theta_max 28.68
_diffrn_reflns_theta_min 2.16
_exptl_absorpt_coefficient_mu 6.712
_exptl_absorpt_correction_T_max 0.752
_exptl_absorpt_correction_T_min 0.525
_exptl_absorpt_correction_type analytical
_exptl_absorpt_process_details
; 
CrysAlisPro, Oxford Diffraction Ltd.,
Version 1.171.34.44 (release 25-10-2010 CrysAlis171 .NET)
(compiled Oct 25 2010,18:11:34)
Analytical numeric absorption correction using a multifaceted crystal
            model based on expressions derived by R.C. Clark & J.S. Reid.
(Clark, R. C. & Reid, J. S. (1995). Acta Cryst. A51, 887-897)
;
_exptl_crystal_density_diffrn 1.585
_exptl_crystal_density_method 'not measured'
_exptl_crystal_F_000 1024
_exptl_crystal_size_max 0.3201
_exptl_crystal_size_mid 0.0483
_exptl_crystal_size_min 0.0458
_refine_diff_density_max 1.429
_refine_diff_density_min -0.649
_refine_diff_density_rms 0.175
_refine_ls_extinction_method none
_refine_ls_goodness_of_fit_ref 1.115
_refine_ls_hydrogen_treatment constr
_refine_ls_matrix_type full
_refine_ls_number_parameters 205
_refine_ls_number_reflns 4774
_refine_ls_number_restraints 0
_refine_ls_restrained_S_all 1.115
_refine_ls_R_factor_all 0.0686
_refine_ls_R_factor_gt 0.0447
_refine_ls_shift/su_max 0.000
_refine_ls_shift/su_mean 0.000
_refine_ls_structure_factor_coef Fsqd
_refine_ls_weighting_details 'calc w=1/[\s^2^(Fo^2^)+(0.0755P)^2^+0.0000P] where P=(Fo^2^+2Fc^2^)/3'
_refine_ls_weighting_scheme calc
_refine_ls_wR_factor_gt 0.1296
_refine_ls_wR_factor_ref 0.1421
_reflns_number_gt 3546
_reflns_number_total 4774
_reflns_threshold_expression >2sigma(I)
_cod_data_source_file ic501039n_si_002.cif
_cod_data_source_block ab6a
_cod_depositor_comments 'Adding full bibliography for 4341179--4341182.cif.'
_cod_database_code 4341179

loop_
_symmetry_equiv_pos_as_xyz
'x, y, z'
'-x, y+1/2, -z+1/2'
'-x, -y, -z'
'x, -y-1/2, z-1/2'

loop_
_atom_site_label
_atom_site_type_symbol
_atom_site_fract_x
_atom_site_fract_y
_atom_site_fract_z
_atom_site_U_iso_or_equiv
_atom_site_adp_type
_atom_site_occupancy
_atom_site_symmetry_multiplicity
_atom_site_calc_flag
_atom_site_refinement_flags
Au1 Au 0.162177(17) 0.36998(4) 0.017967(18) 0.04665(15) Uani 1 1 d .
Cl1 Cl 0.14004(18) 0.5864(3) -0.08002(15) 0.0821(8) Uani 1 1 d .
P1 P 0.18469(10) 0.1630(2) 0.11576(12) 0.0366(4) Uani 1 1 d .
C1 C 0.1120(4) 0.0056(10) 0.1310(4) 0.0380(16) Uani 1 1 d .
C2 C 0.0915(5) -0.0418(12) 0.2053(5) 0.055(2) Uani 1 1 d .
H2 H 0.1156 0.0082 0.2506 0.066 Uiso 1 1 calc R
C3 C 0.0356(5) -0.1625(13) 0.2136(6) 0.069(3) Uani 1 1 d .
H3 H 0.0209 -0.1876 0.2642 0.083 Uiso 1 1 calc R
C4 C 0.0020(5) -0.2445(15) 0.1494(7) 0.074(3) Uani 1 1 d .
H4 H -0.0356 -0.3256 0.1556 0.088 Uiso 1 1 calc R
C5 C 0.0243(5) -0.2068(15) 0.0726(7) 0.075(3) Uani 1 1 d .
H5 H 0.0030 -0.2671 0.0280 0.090 Uiso 1 1 calc R
C6 C 0.0782(5) -0.0795(13) 0.0641(6) 0.056(2) Uani 1 1 d .
H6 H 0.0920 -0.0505 0.0134 0.068 Uiso 1 1 calc R
C11 C 0.2080(3) 0.2722(7) 0.2117(3) 0.0476(19) Uani 1 1 d G
C12 C 0.1719(3) 0.4352(8) 0.2292(4) 0.076(3) Uani 1 1 d G
H12 H 0.1389 0.4861 0.1916 0.091 Uiso 1 1 calc R
C13 C 0.1852(4) 0.5222(8) 0.3029(4) 0.097(4) Uani 1 1 d G
H13 H 0.1611 0.6313 0.3147 0.116 Uiso 1 1 calc R
C14 C 0.2346(4) 0.4462(11) 0.3591(3) 0.096(4) Uani 1 1 d G
H14 H 0.2435 0.5044 0.4084 0.115 Uiso 1 1 calc R
C15 C 0.2707(4) 0.2831(11) 0.3416(3) 0.091(4) Uani 1 1 d G
H15 H 0.3037 0.2323 0.3791 0.109 Uiso 1 1 calc R
C16 C 0.2574(3) 0.1961(8) 0.2679(4) 0.071(3) Uani 1 1 d G
H16 H 0.2815 0.0871 0.2561 0.085 Uiso 1 1 calc R
C21 C 0.2585(4) 0.0109(10) 0.0956(4) 0.0381(17) Uani 1 1 d .
C22 C 0.3196(4) 0.0879(11) 0.0700(6) 0.053(2) Uani 1 1 d .
H22 H 0.3233 0.2173 0.0646 0.064 Uiso 1 1 calc R
C23 C 0.3758(4) -0.0255(11) 0.0522(6) 0.056(2) Uani 1 1 d .
H23 H 0.4179 0.0279 0.0377 0.067 Uiso 1 1 calc R
C24 C 0.3692(4) -0.2145(11) 0.0560(5) 0.051(2) Uani 1 1 d .
C25 C 0.3084(5) -0.2951(12) 0.0793(7) 0.076(3) Uani 1 1 d .
H25 H 0.3046 -0.4249 0.0828 0.091 Uiso 1 1 calc R
C26 C 0.2527(5) -0.1811(12) 0.0976(7) 0.070(3) Uani 1 1 d .
H26 H 0.2106 -0.2353 0.1114 0.083 Uiso 1 1 calc R
C27 C 0.4270(5) -0.3428(11) 0.0358(7) 0.063(3) Uani 1 1 d .
O1 O 0.4849(3) -0.2656(9) 0.0175(5) 0.085(2) Uani 1 1 d .
H1 H 0.5152 -0.3465 0.0132 0.127 Uiso 1 1 calc R
O2 O 0.4169(3) -0.5149(8) 0.0294(5) 0.098(3) Uani 1 1 d .

loop_
_atom_site_aniso_label
_atom_site_aniso_U_11
_atom_site_aniso_U_22
_atom_site_aniso_U_33
_atom_site_aniso_U_23
_atom_site_aniso_U_13
_atom_site_aniso_U_12
Au1 0.0603(3) 0.0393(2) 0.0407(2) 0.00263(12) 0.00597(14) -0.00381(14)
Cl1 0.143(3) 0.0526(12) 0.0497(14) 0.0134(11) -0.0031(15) -0.0078(14)
P1 0.0385(10) 0.0337(9) 0.0386(10) -0.0012(8) 0.0088(8) 0.0011(8)
C1 0.031(4) 0.040(4) 0.043(4) 0.003(3) 0.003(3) 0.001(3)
C2 0.058(5) 0.057(5) 0.052(5) -0.005(4) 0.018(4) -0.006(4)
C3 0.070(7) 0.081(6) 0.059(6) 0.004(5) 0.025(5) -0.027(5)
C4 0.063(6) 0.071(7) 0.088(8) 0.013(6) 0.015(6) -0.017(5)
C5 0.069(7) 0.071(6) 0.083(8) 0.009(6) -0.009(6) -0.013(6)
C6 0.054(5) 0.065(5) 0.051(5) -0.002(4) 0.005(4) -0.017(4)
C11 0.044(5) 0.036(4) 0.063(6) 0.009(4) 0.002(4) 0.003(3)
C12 0.098(8) 0.071(6) 0.059(6) -0.023(5) 0.017(5) 0.003(6)
C13 0.149(12) 0.067(7) 0.076(8) -0.033(6) 0.015(8) 0.019(7)
C14 0.137(12) 0.091(8) 0.061(8) -0.027(7) 0.021(7) -0.027(8)
C15 0.102(9) 0.117(10) 0.052(7) -0.006(7) -0.009(6) -0.001(8)
C16 0.072(7) 0.081(6) 0.058(6) -0.016(5) 0.000(5) 0.017(5)
C21 0.044(4) 0.037(4) 0.035(4) -0.002(3) 0.013(3) 0.001(3)
C22 0.051(5) 0.033(4) 0.078(7) -0.001(4) 0.023(4) -0.004(4)
C23 0.040(5) 0.037(4) 0.094(7) -0.002(4) 0.030(4) -0.007(4)
C24 0.041(5) 0.042(4) 0.071(6) -0.013(4) 0.019(4) -0.008(4)
C25 0.054(6) 0.043(5) 0.137(10) -0.011(6) 0.044(6) -0.006(4)
C26 0.049(5) 0.043(4) 0.121(9) -0.012(5) 0.041(6) -0.012(4)
C27 0.037(5) 0.049(5) 0.106(8) -0.007(5) 0.030(5) -0.007(4)
O1 0.052(4) 0.059(4) 0.148(7) -0.008(4) 0.044(4) 0.003(3)
O2 0.072(5) 0.039(3) 0.190(9) -0.016(4) 0.068(5) -0.004(3)

loop_
_atom_type_symbol
_atom_type_description
_atom_type_scat_dispersion_real
_atom_type_scat_dispersion_imag
_atom_type_scat_source
C C 0.0033 0.0016 'International Tables Vol C Tables 4.2.6.8 and 6.1.1.4'
H H 0.0000 0.0000 'International Tables Vol C Tables 4.2.6.8 and 6.1.1.4'
O O 0.0106 0.0060 'International Tables Vol C Tables 4.2.6.8 and 6.1.1.4'
P P 0.1023 0.0942 'International Tables Vol C Tables 4.2.6.8 and 6.1.1.4'
Cl Cl 0.1484 0.1585 'International Tables Vol C Tables 4.2.6.8 and 6.1.1.4'
Au Au -2.0133 8.8022 'International Tables Vol C Tables 4.2.6.8 and 6.1.1.4'

loop_
_geom_angle_atom_site_label_1
_geom_angle_atom_site_label_2
_geom_angle_atom_site_label_3
_geom_angle
P1 Au1 Cl1 178.75(8)
C1 P1 C11 106.4(3)
C1 P1 C21 105.0(3)
C11 P1 C21 106.2(3)
C1 P1 Au1 114.0(2)
C11 P1 Au1 113.01(19)
C21 P1 Au1 111.6(2)
C2 C1 C6 118.7(7)
C2 C1 P1 123.2(6)
C6 C1 P1 118.0(6)
C1 C2 C3 120.8(9)
C4 C3 C2 120.9(9)
C3 C4 C5 119.6(9)
C6 C5 C4 119.4(10)
C5 C6 C1 120.4(9)
C12 C11 C16 120.0
C12 C11 P1 117.0(3)
C16 C11 P1 122.9(3)
C11 C12 C13 120.0
C14 C13 C12 120.0
C15 C14 C13 120.0
C14 C15 C16 120.0
C15 C16 C11 120.0
C26 C21 C22 118.3(7)
C26 C21 P1 121.7(6)
C22 C21 P1 119.6(5)
C21 C22 C23 120.7(7)
C24 C23 C22 119.7(7)
C23 C24 C25 120.9(8)
C23 C24 C27 122.0(7)
C25 C24 C27 117.1(7)
C24 C25 C26 119.1(8)
C21 C26 C25 121.1(7)
O2 C27 O1 122.1(8)
O2 C27 C24 121.1(7)
O1 C27 C24 116.5(7)

loop_
_geom_bond_atom_site_label_1
_geom_bond_atom_site_label_2
_geom_bond_distance
Au1 P1 2.2249(19)
Au1 Cl1 2.271(2)
P1 C1 1.807(7)
P1 C11 1.813(5)
P1 C21 1.819(7)
C1 C2 1.372(11)
C1 C6 1.391(11)
C2 C3 1.379(12)
C3 C4 1.344(14)
C4 C5 1.408(14)
C5 C6 1.380(13)
C11 C12 1.3900
C11 C16 1.3900
C12 C13 1.3900
C13 C14 1.3900
C14 C15 1.3900
C15 C16 1.3900
C21 C26 1.373(10)
C21 C22 1.377(10)
C22 C23 1.385(11)
C23 C24 1.356(12)
C24 C25 1.367(11)
C24 C27 1.484(11)
C25 C26 1.383(12)
C27 O2 1.245(9)
C27 O1 1.283(9)
